data_9013897
loop_
_publ_author_name
'Redhammer, G"unther J.'
'Roth, Georg'
'Amthauer, Georg'

_publ_section_title
;
 Chromium-based clinopyroxene-type germanates NaCrGe~2~O~6~ and
 LiCrGe~2~O~6~ at 298K

 Note: pyroxene structure
;
_journal_coden_ASTM ACSCEE
_journal_coeditor_code FA3169
_journal_issue 12
_journal_name_full
;
 Acta Crystallographica, Section C: Crystal Structure Communications
;
_journal_page_first i97
_journal_page_last i102
_journal_paper_doi 10.1107/S0108270108037633
_journal_volume 64
_journal_year 2008
_chemical_formula_structural NaCrGe2O6
_chemical_formula_sum 'Cr Ge2 Na O6'
_space_group_IT_number 15
_symmetry_space_group_name_Hall '-C 2yc'
_symmetry_space_group_name_H-M 'C 1 2/c 1'
_cell_angle_alpha 90
_cell_angle_beta 107.548
_cell_angle_gamma 90
_cell_length_a 9.9151
_cell_length_b 8.8441
_cell_length_c 5.4595
_cell_formula_units_Z 4
_cell_volume 456.466
_exptl_crystal_density_diffrn 4.601
_cod_duplicate_entry 2016854
_cod_original_formula_sum 'Na Cr Ge2 O6'
_cod_database_code 9013897

loop_
_symmetry_equiv_pos_as_xyz
x,y,z
1/2+x,1/2+y,z
x,-y,1/2+z
1/2+x,1/2-y,1/2+z
-x,y,1/2-z
1/2-x,1/2+y,1/2-z
-x,-y,-z
1/2-x,1/2-y,-z

loop_
_atom_site_aniso_label
_atom_site_aniso_U_11
_atom_site_aniso_U_22
_atom_site_aniso_U_33
_atom_site_aniso_U_12
_atom_site_aniso_U_13
_atom_site_aniso_U_23
Na 0.01710 0.01100 0.01400 0.00000 0.00120 0.00000
Cr 0.00590 0.00530 0.00640 0.00000 0.00190 0.00000
Ge 0.00610 0.00640 0.00680 -0.00074 0.00184 -0.00032
O1 0.00590 0.00830 0.00720 -0.00090 0.00140 0.00010
O2 0.01160 0.00800 0.01400 -0.00410 0.00420 -0.00170
O3 0.00930 0.01370 0.00950 -0.00030 0.00310 -0.00410

loop_
_atom_site_label
_atom_site_fract_x
_atom_site_fract_y
_atom_site_fract_z
_atom_site_U_iso_or_equiv
Na 0.50000 0.19760 0.75000 0.01480
Cr 0.50000 0.41226 0.25000 0.00588
Ge 0.29050 0.09627 0.22762 0.00649
O1 0.10550 0.08130 0.12840 0.00730
O2 0.35970 0.27380 0.30850 0.01110
O3 0.36290 0.01270 0.00690 0.01080

loop_
_cod_related_entry_id
_cod_related_entry_database
_cod_related_entry_code
1 AMCSD 0010348
